data_1505654
loop_
_publ_author_name
'Okamoto, Iwao'
'Yamasaki, Ryu'
'Sawamura, Mika'
'Kato, Takako'
'Nagayama, Naomi'
'Takeya, Tetsuya'
'Tamura, Osamu'
'Masu, Hyuma'
'Azumaya, Isao'
'Yamaguchi, Kentaro'
'Kagechika, Hiroyuki'
'Tanatani, Aya'

_publ_section_title
;
 Redox-induced conformational alteration of n,n-diarylamides.
;
_journal_issue 26
_journal_name_full 'Organic letters'
_journal_page_first 5545
_journal_page_last 5547
_journal_paper_doi 10.1021/ol702504x
_journal_volume 9
_journal_year 2007
_chemical_formula_moiety 'C16 H17 N O3'
_chemical_formula_sum 'C16 H17 N O3'
_chemical_formula_weight 271.31
_chemical_name_systematic
; 
 ? 
;
_space_group_IT_number 14
_symmetry_cell_setting monoclinic
_symmetry_space_group_name_Hall '-P 2ybc'
_symmetry_space_group_name_H-M 'P 1 21/c 1'
_atom_sites_solution_hydrogens geom
_atom_sites_solution_primary direct
_atom_sites_solution_secondary difmap
_audit_creation_method SHELXL-97
_cell_angle_alpha 90.00
_cell_angle_beta 109.123(3)
_cell_angle_gamma 90.00
_cell_formula_units_Z 4
_cell_length_a 8.9486(17)
_cell_length_b 13.132(3)
_cell_length_c 12.841(3)
_cell_measurement_reflns_used 1842
_cell_measurement_temperature 298
_cell_measurement_theta_max 22.5105
_cell_measurement_theta_min 2.2855
_cell_volume 1425.7(5)
_computing_cell_refinement 'Bruker XSCANS'
_computing_data_collection 'Bruker XSCANS'
_computing_data_reduction 'Bruker SHELXTL'
_computing_molecular_graphics 'Bruker SHELXTL'
_computing_publication_material 'Bruker SHELXTL'
_computing_structure_refinement 'SHELXL-97 (Sheldrick, 1997)'
_computing_structure_solution 'SHELXS-97 (Sheldrick, 1990)'
_diffrn_ambient_temperature 298
_diffrn_measured_fraction_theta_full 0.989
_diffrn_measured_fraction_theta_max 0.989
_diffrn_measurement_device_type 'BrukerSmart1000 CCD'
_diffrn_measurement_method '\w scans'
_diffrn_radiation_monochromator graphite
_diffrn_radiation_source 'fine-focus sealed tube'
_diffrn_radiation_type MoK\a
_diffrn_radiation_wavelength 0.71073
_diffrn_reflns_av_R_equivalents 0.0320
_diffrn_reflns_av_sigmaI/netI 0.0422
_diffrn_reflns_limit_h_max 11
_diffrn_reflns_limit_h_min -9
_diffrn_reflns_limit_k_max 16
_diffrn_reflns_limit_k_min -17
_diffrn_reflns_limit_l_max 11
_diffrn_reflns_limit_l_min -16
_diffrn_reflns_number 8358
_diffrn_reflns_theta_full 27.52
_diffrn_reflns_theta_max 27.52
_diffrn_reflns_theta_min 2.29
_exptl_absorpt_coefficient_mu 0.087
_exptl_absorpt_correction_T_max 0.9742
_exptl_absorpt_correction_T_min 0.9742
_exptl_absorpt_correction_type empirical
_exptl_absorpt_process_details 'SADABS Sheldrick 1996'
_exptl_crystal_colour colourless
_exptl_crystal_density_diffrn 1.264
_exptl_crystal_density_method 'not measured'
_exptl_crystal_description prismatic
_exptl_crystal_F_000 576
_exptl_crystal_size_max 0.30
_exptl_crystal_size_mid 0.30
_exptl_crystal_size_min 0.30
_refine_diff_density_max 0.168
_refine_diff_density_min -0.177
_refine_diff_density_rms 0.036
_refine_ls_extinction_method none
_refine_ls_goodness_of_fit_ref 1.018
_refine_ls_hydrogen_treatment constr
_refine_ls_matrix_type full
_refine_ls_number_parameters 184
_refine_ls_number_reflns 3247
_refine_ls_number_restraints 0
_refine_ls_restrained_S_all 1.018
_refine_ls_R_factor_all 0.0771
_refine_ls_R_factor_gt 0.0417
_refine_ls_shift/su_max 0.001
_refine_ls_shift/su_mean 0.000
_refine_ls_structure_factor_coef Fsqd
_refine_ls_weighting_details 'calc w=1/[\s^2^(Fo^2^)+(0.0525P)^2^+0.1854P] where P=(Fo^2^+2Fc^2^)/3'
_refine_ls_weighting_scheme calc
_refine_ls_wR_factor_gt 0.1042
_refine_ls_wR_factor_ref 0.1231
_reflns_number_gt 2003
_reflns_number_total 3247
_reflns_threshold_expression >2sigma(I)
_cod_data_source_file ol702504x1.cif
_cod_data_source_block compound1(4131iaz)
_cod_depositor_comments
;
The following automatic conversions were performed:

'_symmetry_cell_setting' value 'Monoclinic' changed to 'monoclinic'
according to /home/saulius/struct/CIF-dictionaries/cif_core.dic
dictionary named 'cif_core.dic' version 2.4.1 from 2010-06-29.

Automatic conversion script
Id: cif_fix_values 1715 2011-07-08 13:25:40Z adriana 
;
_cod_original_sg_symbol_H-M P2(1)/c
_cod_database_code 1505654

loop_
_symmetry_equiv_pos_as_xyz
'x, y, z'
'-x, y+1/2, -z+1/2'
'-x, -y, -z'
'x, -y-1/2, z-1/2'

loop_
_atom_site_label
_atom_site_type_symbol
_atom_site_fract_x
_atom_site_fract_y
_atom_site_fract_z
_atom_site_U_iso_or_equiv
_atom_site_adp_type
_atom_site_occupancy
_atom_site_symmetry_multiplicity
_atom_site_calc_flag
_atom_site_refinement_flags
O1 O 0.82330(13) 1.18488(8) 0.42491(9) 0.0570(3) Uani 1 1 d .
N1 N 0.76806(14) 1.02954(8) 0.34657(10) 0.0414(3) Uani 1 1 d .
O2 O 0.51436(13) 0.97642(7) 0.16704(9) 0.0557(3) Uani 1 1 d .
C3 C 0.69301(17) 0.93153(10) 0.34137(12) 0.0420(3) Uani 1 1 d .
O3 O 0.72134(15) 0.69830(8) 0.50655(10) 0.0720(4) Uani 1 1 d .
C4 C 0.56679(17) 0.90504(10) 0.24840(12) 0.0429(3) Uani 1 1 d .
C1 C 0.74366(17) 1.10729(10) 0.40981(12) 0.0429(3) Uani 1 1 d .
C8 C 0.74879(17) 0.86397(11) 0.42851(12) 0.0466(4) Uani 1 1 d .
H8 H 0.8336 0.8822 0.4901 0.056 Uiso 1 1 calc R
C5 C 0.50065(19) 0.80880(11) 0.24444(14) 0.0509(4) Uani 1 1 d .
H5 H 0.4176 0.7892 0.1824 0.061 Uiso 1 1 calc R
C11 C 0.87826(17) 1.04165(11) 0.28693(12) 0.0428(3) Uani 1 1 d .
C7 C 0.67849(18) 0.76924(11) 0.42413(13) 0.0487(4) Uani 1 1 d .
C6 C 0.55654(19) 0.74212(11) 0.33118(14) 0.0528(4) Uani 1 1 d .
H6 H 0.5112 0.6779 0.3269 0.063 Uiso 1 1 calc R
C2 C 0.6133(2) 1.09443(13) 0.45786(15) 0.0628(5) Uani 1 1 d .
H2A H 0.5985 1.1570 0.4919 0.094 Uiso 1 1 calc R
H2B H 0.6407 1.0412 0.5121 0.094 Uiso 1 1 calc R
H2C H 0.5172 1.0768 0.4004 0.094 Uiso 1 1 calc R
C12 C 1.0049(2) 0.97646(12) 0.30652(15) 0.0580(4) Uani 1 1 d .
H12 H 1.0211 0.9252 0.3591 0.070 Uiso 1 1 calc R
C16 C 0.85658(19) 1.11835(12) 0.20940(13) 0.0542(4) Uani 1 1 d .
H16 H 0.7717 1.1629 0.1969 0.065 Uiso 1 1 calc R
C9 C 0.3915(2) 0.94564(13) 0.06940(13) 0.0598(4) Uani 1 1 d .
H9A H 0.4290 0.8913 0.0345 0.090 Uiso 1 1 calc R
H9B H 0.3609 1.0023 0.0197 0.090 Uiso 1 1 calc R
H9C H 0.3019 0.9226 0.0884 0.090 Uiso 1 1 calc R
C10 C 0.8315(2) 0.72804(17) 0.60934(17) 0.0831(6) Uani 1 1 d .
H10A H 0.9317 0.7424 0.6003 0.125 Uiso 1 1 calc R
H10B H 0.8439 0.6739 0.6617 0.125 Uiso 1 1 calc R
H10C H 0.7935 0.7879 0.6355 0.125 Uiso 1 1 calc R
C15 C 0.9595(2) 1.12918(15) 0.15084(15) 0.0671(5) Uani 1 1 d .
H15 H 0.9436 1.1805 0.0985 0.080 Uiso 1 1 calc R
C13 C 1.1088(2) 0.98803(15) 0.24669(19) 0.0773(6) Uani 1 1 d .
H13 H 1.1941 0.9439 0.2590 0.093 Uiso 1 1 calc R
C14 C 1.0857(3) 1.06431(16) 0.16958(18) 0.0788(6) Uani 1 1 d .
H14 H 1.1557 1.0719 0.1302 0.095 Uiso 1 1 calc R

loop_
_atom_site_aniso_label
_atom_site_aniso_U_11
_atom_site_aniso_U_22
_atom_site_aniso_U_33
_atom_site_aniso_U_23
_atom_site_aniso_U_13
_atom_site_aniso_U_12
O1 0.0632(7) 0.0415(6) 0.0723(8) -0.0115(5) 0.0306(6) -0.0136(5)
N1 0.0453(7) 0.0351(6) 0.0472(7) -0.0025(5) 0.0197(5) -0.0098(5)
O2 0.0623(7) 0.0451(6) 0.0516(7) 0.0036(5) 0.0077(5) -0.0055(5)
C3 0.0444(8) 0.0333(7) 0.0508(9) -0.0022(6) 0.0189(7) -0.0073(6)
O3 0.0775(8) 0.0526(7) 0.0730(8) 0.0210(6) 0.0070(7) -0.0171(6)
C4 0.0449(8) 0.0374(7) 0.0461(8) -0.0004(6) 0.0143(7) -0.0017(6)
C1 0.0443(8) 0.0386(8) 0.0468(8) 0.0013(6) 0.0162(7) -0.0010(6)
C8 0.0455(8) 0.0432(8) 0.0484(9) 0.0007(7) 0.0115(7) -0.0087(7)
C5 0.0481(9) 0.0423(8) 0.0581(10) -0.0052(7) 0.0117(7) -0.0076(7)
C11 0.0445(8) 0.0431(8) 0.0430(8) -0.0053(6) 0.0173(6) -0.0098(6)
C7 0.0501(9) 0.0382(8) 0.0576(10) 0.0068(7) 0.0172(7) -0.0049(7)
C6 0.0537(9) 0.0353(8) 0.0693(11) -0.0021(7) 0.0202(8) -0.0111(7)
C2 0.0694(11) 0.0546(10) 0.0795(12) 0.0000(9) 0.0452(10) -0.0015(8)
C12 0.0600(10) 0.0517(9) 0.0677(11) 0.0009(8) 0.0286(9) 0.0026(8)
C16 0.0550(9) 0.0553(9) 0.0539(9) 0.0076(8) 0.0202(8) -0.0035(8)
C9 0.0586(10) 0.0643(10) 0.0501(10) -0.0013(8) 0.0092(8) 0.0002(8)
C10 0.0722(12) 0.0907(14) 0.0711(13) 0.0352(11) 0.0025(10) -0.0213(11)
C15 0.0788(12) 0.0700(12) 0.0615(11) 0.0064(9) 0.0355(10) -0.0113(10)
C13 0.0723(12) 0.0762(13) 0.1001(16) -0.0023(12) 0.0509(12) 0.0107(10)
C14 0.0877(14) 0.0817(14) 0.0891(14) -0.0024(12) 0.0591(12) -0.0114(12)

loop_
_atom_type_symbol
_atom_type_description
_atom_type_scat_dispersion_real
_atom_type_scat_dispersion_imag
_atom_type_scat_source
C C 0.0033 0.0016 'International Tables Vol C Tables 4.2.6.8 and 6.1.1.4'
H H 0.0000 0.0000 'International Tables Vol C Tables 4.2.6.8 and 6.1.1.4'
N N 0.0061 0.0033 'International Tables Vol C Tables 4.2.6.8 and 6.1.1.4'
O O 0.0106 0.0060 'International Tables Vol C Tables 4.2.6.8 and 6.1.1.4'

loop_
_geom_angle_atom_site_label_1
_geom_angle_atom_site_label_2
_geom_angle_atom_site_label_3
_geom_angle
C1 N1 C11 120.24(11)
C1 N1 C3 122.11(12)
C11 N1 C3 117.56(11)
C4 O2 C9 116.70(12)
C8 C3 C4 120.56(13)
C8 C3 N1 119.63(12)
C4 C3 N1 119.81(12)
C7 O3 C10 117.75(13)
O2 C4 C5 124.08(13)
O2 C4 C3 117.56(12)
C5 C4 C3 118.35(13)
O1 C1 N1 121.28(13)
O1 C1 C2 121.42(14)
N1 C1 C2 117.29(13)
C3 C8 C7 120.18(14)
C3 C8 H8 119.9
C7 C8 H8 119.9
C6 C5 C4 120.79(14)
C6 C5 H5 119.6
C4 C5 H5 119.6
C12 C11 C16 119.80(15)
C12 C11 N1 120.00(14)
C16 C11 N1 120.20(13)
O3 C7 C6 115.92(13)
O3 C7 C8 124.85(14)
C6 C7 C8 119.23(14)
C7 C6 C5 120.85(14)
C7 C6 H6 119.6
C5 C6 H6 119.6
C1 C2 H2A 109.5
C1 C2 H2B 109.5
H2A C2 H2B 109.5
C1 C2 H2C 109.5
H2A C2 H2C 109.5
H2B C2 H2C 109.5
C11 C12 C13 119.29(17)
C11 C12 H12 120.4
C13 C12 H12 120.4
C15 C16 C11 120.51(16)
C15 C16 H16 119.7
C11 C16 H16 119.7
O2 C9 H9A 109.5
O2 C9 H9B 109.5
H9A C9 H9B 109.5
O2 C9 H9C 109.5
H9A C9 H9C 109.5
H9B C9 H9C 109.5
O3 C10 H10A 109.5
O3 C10 H10B 109.5
H10A C10 H10B 109.5
O3 C10 H10C 109.5
H10A C10 H10C 109.5
H10B C10 H10C 109.5
C14 C15 C16 120.05(18)
C14 C15 H15 120.0
C16 C15 H15 120.0
C14 C13 C12 120.39(18)
C14 C13 H13 119.8
C12 C13 H13 119.8
C15 C14 C13 119.96(18)
C15 C14 H14 120.0
C13 C14 H14 120.0

loop_
_geom_bond_atom_site_label_1
_geom_bond_atom_site_label_2
_geom_bond_distance
O1 C1 1.2220(16)
N1 C1 1.3660(18)
N1 C11 1.4418(18)
N1 C3 1.4431(17)
O2 C4 1.3671(17)
O2 C9 1.4288(19)
C3 C8 1.3866(19)
C3 C4 1.3923(19)
O3 C7 1.3672(18)
O3 C10 1.419(2)
C4 C5 1.389(2)
C1 C2 1.497(2)
C8 C7 1.387(2)
C8 H8 0.9300
C5 C6 1.376(2)
C5 H5 0.9300
C11 C12 1.376(2)
C11 C16 1.384(2)
C7 C6 1.374(2)
C6 H6 0.9300
C2 H2A 0.9600
C2 H2B 0.9600
C2 H2C 0.9600
C12 C13 1.394(3)
C12 H12 0.9300
C16 C15 1.374(2)
C16 H16 0.9300
C9 H9A 0.9600
C9 H9B 0.9600
C9 H9C 0.9600
C10 H10A 0.9600
C10 H10B 0.9600
C10 H10C 0.9600
C15 C14 1.371(3)
C15 H15 0.9300
C13 C14 1.376(3)
C13 H13 0.9300
C14 H14 0.9300

loop_
_cod_related_entry_id
_cod_related_entry_database
_cod_related_entry_code
1 ChemSpider 30651661
